data_7048423
loop_
_publ_author_name
'John, Alexandra'
'Kirschner, Sven'
'Fengel, Melina K.'
'Bolte, Michael'
'Lerner, Hans-Wolfram'
'Wagner, Matthias'

_publ_section_title
;
 Simultaneous expansion of 9,10 boron-doped anthracene in longitudinal and
 lateral directions.
;
_journal_issue 5
_journal_name_full 'Dalton transactions (Cambridge, England : 2003)'
_journal_page_first 1871
_journal_page_last 1877
_journal_paper_doi 10.1039/c8dt04820g
_journal_volume 48
_journal_year 2019
_chemical_formula_moiety 'C22 H24 Br2'
_chemical_formula_sum 'C22 H24 Br2'
_chemical_formula_weight 448.23
_space_group_crystal_system monoclinic
_space_group_IT_number 14
_space_group_name_Hall '-P 2ybc'
_space_group_name_H-M_alt 'P 1 21/c 1'
_symmetry_space_group_name_Hall '-P 2ybc'
_symmetry_space_group_name_H-M 'P 1 21/c 1'
_atom_sites_solution_hydrogens geom
_audit_creation_method SHELXL-2014/6
_audit_update_record
;
2018-12-05 deposited with the CCDC.
2018-12-20 downloaded from the CCDC.
;
_cell_angle_alpha 90
_cell_angle_beta 92.319(3)
_cell_angle_gamma 90
_cell_formula_units_Z 12
_cell_length_a 10.9767(3)
_cell_length_b 18.5254(7)
_cell_length_c 29.8956(10)
_cell_measurement_reflns_used 52697
_cell_measurement_temperature 173(2)
_cell_measurement_theta_max 27.7
_cell_measurement_theta_min 1.3
_cell_volume 6074.2(3)
_computing_cell_refinement 'X-Area (Stoe & Cie, 2001)'
_computing_data_collection 'X-Area (Stoe & Cie, 2001)'
_computing_data_reduction 'X-Area (Stoe & Cie, 2001)'
_computing_molecular_graphics 'XP in SHELXTL-Plus (Sheldrick, 2008)'
_computing_publication_material SHELXL97
_computing_structure_refinement 'S'SHELXL (Sheldrick, 2008)'
_computing_structure_solution 'SHELXS (Sheldrick, 2008)'
_diffrn_ambient_temperature 173(2)
_diffrn_measured_fraction_theta_full 1.000
_diffrn_measured_fraction_theta_max 0.990
_diffrn_measurement_device_type 'STOE IPDS II two-circle-diffractometer'
_diffrn_measurement_method \w
_diffrn_radiation_type MoK\a
_diffrn_radiation_wavelength 0.71073
_diffrn_reflns_av_R_equivalents 0.1444
_diffrn_reflns_av_unetI/netI 0.0791
_diffrn_reflns_Laue_measured_fraction_full 1.000
_diffrn_reflns_Laue_measured_fraction_max 0.990
_diffrn_reflns_limit_h_max 14
_diffrn_reflns_limit_h_min -14
_diffrn_reflns_limit_k_max 23
_diffrn_reflns_limit_k_min -23
_diffrn_reflns_limit_l_max 38
_diffrn_reflns_limit_l_min -38
_diffrn_reflns_number 76173
_diffrn_reflns_point_group_measured_fraction_full 1.000
_diffrn_reflns_point_group_measured_fraction_max 0.990
_diffrn_reflns_theta_full 25.000
_diffrn_reflns_theta_max 27.208
_diffrn_reflns_theta_min 1.293
_diffrn_source 'Genix 3D I\mS microfocus X-ray source'
_exptl_absorpt_coefficient_mu 4.004
_exptl_absorpt_correction_T_max 0.807
_exptl_absorpt_correction_T_min 0.489
_exptl_absorpt_correction_type multi-scan
_exptl_absorpt_process_details 'X-Area (Stoe & Cie, 2001)'
_exptl_crystal_colour colourless
_exptl_crystal_density_diffrn 1.470
_exptl_crystal_description plate
_exptl_crystal_F_000 2712
_exptl_crystal_size_max 0.340
_exptl_crystal_size_mid 0.270
_exptl_crystal_size_min 0.130
_refine_diff_density_max 0.797
_refine_diff_density_min -0.581
_refine_diff_density_rms 0.127
_refine_ls_extinction_coef 0.0035(3)
_refine_ls_extinction_expression Fc^*^=kFc[1+0.001xFc^2^\l^3^/sin(2\q)]^-1/4^
_refine_ls_extinction_method SHELXL
_refine_ls_goodness_of_fit_ref 1.074
_refine_ls_hydrogen_treatment constr
_refine_ls_matrix_type full
_refine_ls_number_parameters 650
_refine_ls_number_reflns 13403
_refine_ls_number_restraints 0
_refine_ls_restrained_S_all 1.074
_refine_ls_R_factor_all 0.0880
_refine_ls_R_factor_gt 0.0619
_refine_ls_shift/su_max 0.001
_refine_ls_shift/su_mean 0.000
_refine_ls_structure_factor_coef Fsqd
_refine_ls_weighting_details 'w=1/[\s^2^(Fo^2^)+(0.0812P)^2^+0.4530P] where P=(Fo^2^+2Fc^2^)/3'
_refine_ls_weighting_scheme calc
_refine_ls_wR_factor_gt 0.1446
_refine_ls_wR_factor_ref 0.1617
_reflns_Friedel_coverage 0.000
_reflns_number_gt 9718
_reflns_number_total 13403
_reflns_threshold_expression 'I > 2\s(I)'
_cod_data_source_file c8dt04820g2.cif
_cod_data_source_block wa1986
_cod_depositor_comments 'Adding full bibliography for 7048415--7048428.cif.'
_cod_database_code 7048423
_shelx_space_group_comment
; 
The symmetry employed for this shelxl refinement is uniquely defined 
by the following loop, which should always be used as a source of 
symmetry information in preference to the above space-group names. 
They are only intended as comments. 
;
_shelx_estimated_absorpt_t_min 0.343
_shelx_estimated_absorpt_t_max 0.624
_shelxl_version_number 2014/6

loop_
_space_group_symop_operation_xyz
'x, y, z'
'-x, y+1/2, -z+1/2'
'-x, -y, -z'
'x, -y-1/2, z-1/2'

loop_
_atom_site_label
_atom_site_type_symbol
_atom_site_fract_x
_atom_site_fract_y
_atom_site_fract_z
_atom_site_U_iso_or_equiv
_atom_site_adp_type
_atom_site_occupancy
_atom_site_site_symmetry_order
_atom_site_calc_flag
_atom_site_refinement_flags_posn
_atom_site_refinement_flags_adp
Br1 Br 0.70465(4) 0.51117(3) 0.65500(2) 0.05603(14) Uani 1 1 d . .
Br2 Br 0.70637(4) 0.33516(3) 0.66873(2) 0.05591(14) Uani 1 1 d . .
C1 C 0.5574(4) 0.4590(2) 0.65823(15) 0.0465(9) Uani 1 1 d . .
C2 C 0.5577(4) 0.3859(2) 0.66254(14) 0.0454(9) Uani 1 1 d . .
C3 C 0.4460(4) 0.3454(2) 0.66127(14) 0.0425(9) Uani 1 1 d . .
C4 C 0.4442(4) 0.2696(2) 0.65881(15) 0.0472(9) Uani 1 1 d . .
H4A H 0.5188 0.2437 0.6581 0.057 Uiso 1 1 calc R U
C5 C 0.3361(4) 0.2324(2) 0.65745(16) 0.0483(10) Uani 1 1 d . .
H5A H 0.3373 0.1813 0.6548 0.058 Uiso 1 1 calc R U
C6 C 0.2234(4) 0.2681(2) 0.65984(15) 0.0449(9) Uani 1 1 d . .
C7 C 0.2255(4) 0.3423(2) 0.66254(15) 0.0439(9) Uani 1 1 d . .
H7A H 0.1503 0.3673 0.6647 0.053 Uiso 1 1 calc R U
C8 C 0.3337(3) 0.3829(2) 0.66231(13) 0.0401(8) Uani 1 1 d . .
C9 C 0.3335(4) 0.4615(2) 0.66050(14) 0.0409(8) Uani 1 1 d . .
C10 C 0.2237(4) 0.5021(2) 0.66056(14) 0.0439(9) Uani 1 1 d . .
H10A H 0.1490 0.4772 0.6641 0.053 Uiso 1 1 calc R U
C11 C 0.2209(4) 0.5760(2) 0.65572(15) 0.0440(9) Uani 1 1 d . .
C12 C 0.3332(4) 0.6117(2) 0.65107(17) 0.0513(10) Uani 1 1 d . .
H12A H 0.3339 0.6627 0.6476 0.062 Uiso 1 1 calc R U
C13 C 0.4410(4) 0.5747(2) 0.65138(17) 0.0493(10) Uani 1 1 d . .
H13A H 0.5150 0.6003 0.6480 0.059 Uiso 1 1 calc R U
C14 C 0.4441(4) 0.4992(2) 0.65657(14) 0.0431(9) Uani 1 1 d . .
C15 C 0.1051(4) 0.2245(2) 0.65805(17) 0.0506(10) Uani 1 1 d . .
C16 C 0.1093(5) 0.1677(3) 0.6954(2) 0.0695(14) Uani 1 1 d . .
H16A H 0.1809 0.1367 0.6924 0.104 Uiso 1 1 calc R U
H16B H 0.1145 0.1919 0.7246 0.104 Uiso 1 1 calc R U
H16C H 0.0352 0.1381 0.6932 0.104 Uiso 1 1 calc R U
C17 C 0.0926(5) 0.1862(3) 0.6129(2) 0.0647(13) Uani 1 1 d . .
H17A H 0.1642 0.1557 0.6088 0.097 Uiso 1 1 calc R U
H17B H 0.0190 0.1563 0.6119 0.097 Uiso 1 1 calc R U
H17C H 0.0866 0.2222 0.5889 0.097 Uiso 1 1 calc R U
C18 C -0.0070(4) 0.2717(3) 0.6637(2) 0.0732(17) Uani 1 1 d . .
H18A H 0.0000 0.2966 0.6926 0.110 Uiso 1 1 calc R U
H18B H -0.0126 0.3075 0.6395 0.110 Uiso 1 1 calc R U
H18C H -0.0803 0.2415 0.6626 0.110 Uiso 1 1 calc R U
C19 C 0.1033(4) 0.6198(2) 0.65642(17) 0.0508(10) Uani 1 1 d . .
C20 C -0.0099(4) 0.5717(3) 0.6533(3) 0.0744(17) Uani 1 1 d . .
H20A H -0.0832 0.6018 0.6538 0.112 Uiso 1 1 calc R U
H20B H -0.0105 0.5442 0.6253 0.112 Uiso 1 1 calc R U
H20C H -0.0085 0.5383 0.6787 0.112 Uiso 1 1 calc R U
C21 C 0.0963(5) 0.6727(3) 0.6169(2) 0.0632(13) Uani 1 1 d . .
H21A H 0.0205 0.7005 0.6177 0.095 Uiso 1 1 calc R U
H21B H 0.1661 0.7056 0.6191 0.095 Uiso 1 1 calc R U
H21C H 0.0978 0.6457 0.5888 0.095 Uiso 1 1 calc R U
C22 C 0.1032(5) 0.6612(3) 0.7009(2) 0.0701(14) Uani 1 1 d . .
H22A H 0.0284 0.6899 0.7022 0.105 Uiso 1 1 calc R U
H22B H 0.1071 0.6269 0.7259 0.105 Uiso 1 1 calc R U
H22C H 0.1741 0.6934 0.7031 0.105 Uiso 1 1 calc R U
Br1A Br 0.18664(5) 0.70949(4) 0.45044(2) 0.07284(18) Uani 1 1 d . .
Br2A Br 0.14069(5) 0.82471(3) 0.53118(2) 0.06788(17) Uani 1 1 d . .
C1A C 0.3054(4) 0.7223(3) 0.49733(16) 0.0535(10) Uani 1 1 d . .
C2A C 0.2845(4) 0.7682(2) 0.53133(16) 0.0498(10) Uani 1 1 d . .
C3A C 0.3703(4) 0.7750(2) 0.56885(15) 0.0463(9) Uani 1 1 d . .
C4A C 0.3499(4) 0.8218(2) 0.60519(17) 0.0510(10) Uani 1 1 d . .
H4AA H 0.2801 0.8522 0.6043 0.061 Uiso 1 1 calc R U
C5A C 0.4296(4) 0.8238(2) 0.64165(17) 0.0534(11) Uani 1 1 d . .
H5AA H 0.4123 0.8542 0.6662 0.064 Uiso 1 1 calc R U
C6A C 0.5369(4) 0.7817(2) 0.64371(15) 0.0469(9) Uani 1 1 d . .
C7A C 0.5581(4) 0.7379(2) 0.60744(14) 0.0449(9) Uani 1 1 d . .
H7AA H 0.6305 0.7098 0.6080 0.054 Uiso 1 1 calc R U
C8A C 0.4778(4) 0.7330(2) 0.56976(14) 0.0425(9) Uani 1 1 d . .
C9A C 0.5026(4) 0.6867(2) 0.53188(15) 0.0438(9) Uani 1 1 d . .
C10A C 0.6129(4) 0.6470(2) 0.52963(15) 0.0482(10) Uani 1 1 d . .
H10B H 0.6700 0.6495 0.5543 0.058 Uiso 1 1 calc R U
C11A C 0.6414(4) 0.6049(3) 0.49324(16) 0.0528(10) Uani 1 1 d . .
C12A C 0.5544(5) 0.6024(3) 0.45735(17) 0.0633(13) Uani 1 1 d . .
H12B H 0.5717 0.5748 0.4316 0.076 Uiso 1 1 calc R U
C13A C 0.4465(5) 0.6382(3) 0.45847(17) 0.0621(12) Uani 1 1 d . .
H13B H 0.3893 0.6339 0.4339 0.075 Uiso 1 1 calc R U
C14A C 0.4176(4) 0.6817(2) 0.49542(16) 0.0495(10) Uani 1 1 d . .
C15A C 0.6209(4) 0.7837(3) 0.68559(16) 0.0539(11) Uani 1 1 d . .
C16A C 0.5537(7) 0.7479(4) 0.7240(2) 0.095(2) Uani 1 1 d . .
H16D H 0.5341 0.6978 0.7160 0.142 Uiso 1 1 calc R U
H16E H 0.6060 0.7487 0.7513 0.142 Uiso 1 1 calc R U
H16F H 0.4782 0.7744 0.7291 0.142 Uiso 1 1 calc R U
C17A C 0.6507(6) 0.8614(3) 0.6984(2) 0.0789(17) Uani 1 1 d . .
H17D H 0.7046 0.8619 0.7253 0.118 Uiso 1 1 calc R U
H17E H 0.6915 0.8850 0.6738 0.118 Uiso 1 1 calc R U
H17F H 0.5752 0.8872 0.7044 0.118 Uiso 1 1 calc R U
C18A C 0.7409(5) 0.7443(4) 0.6789(2) 0.0774(17) Uani 1 1 d . .
H18D H 0.7241 0.6940 0.6706 0.116 Uiso 1 1 calc R U
H18E H 0.7847 0.7680 0.6550 0.116 Uiso 1 1 calc R U
H18F H 0.7909 0.7457 0.7068 0.116 Uiso 1 1 calc R U
C19A C 0.7639(5) 0.5661(3) 0.49008(18) 0.0621(13) Uani 1 1 d . .
C20A C 0.8325(7) 0.5628(5) 0.5345(2) 0.119(3) Uani 1 1 d . .
H20D H 0.8458 0.6119 0.5459 0.179 Uiso 1 1 calc R U
H20E H 0.7852 0.5352 0.5557 0.179 Uiso 1 1 calc R U
H20F H 0.9114 0.5392 0.5309 0.179 Uiso 1 1 calc R U
C21A C 0.8398(6) 0.6070(4) 0.4567(2) 0.0840(18) Uani 1 1 d . .
H21D H 0.7952 0.6092 0.4277 0.126 Uiso 1 1 calc R U
H21E H 0.8553 0.6561 0.4678 0.126 Uiso 1 1 calc R U
H21F H 0.9175 0.5820 0.4533 0.126 Uiso 1 1 calc R U
C22A C 0.7429(7) 0.4900(3) 0.4721(3) 0.093(2) Uani 1 1 d . .
H22D H 0.6981 0.4924 0.4431 0.139 Uiso 1 1 calc R U
H22E H 0.8217 0.4663 0.4684 0.139 Uiso 1 1 calc R U
H22F H 0.6955 0.4623 0.4932 0.139 Uiso 1 1 calc R U
Br1B Br 0.74109(5) 0.12668(3) 0.63165(2) 0.06843(17) Uani 1 1 d . .
Br2B Br 0.65143(5) 0.06181(3) 0.72741(2) 0.06921(17) Uani 1 1 d . .
C1B C 0.5825(4) 0.0878(2) 0.63639(17) 0.0516(10) Uani 1 1 d . .
C2B C 0.5464(4) 0.0594(2) 0.67547(17) 0.0520(10) Uani 1 1 d . .
C3B C 0.4277(4) 0.0273(2) 0.67894(15) 0.0479(9) Uani 1 1 d . .
C4B C 0.3871(5) -0.0020(3) 0.71968(17) 0.0572(11) Uani 1 1 d . .
H4BA H 0.4395 -0.0003 0.7458 0.069 Uiso 1 1 calc R U
C5B C 0.2751(5) -0.0324(3) 0.72205(17) 0.0570(11) Uani 1 1 d . .
H5BA H 0.2511 -0.0522 0.7497 0.068 Uiso 1 1 calc R U
C6B C 0.1936(4) -0.0353(2) 0.68444(15) 0.0453(9) Uani 1 1 d . .
C7B C 0.2330(4) -0.0074(2) 0.64479(15) 0.0442(9) Uani 1 1 d . .
H7BA H 0.1797 -0.0095 0.6190 0.053 Uiso 1 1 calc R U
C8B C 0.3494(4) 0.0243(2) 0.64091(15) 0.0430(9) Uani 1 1 d . .
C9B C 0.3875(4) 0.0559(2) 0.59898(15) 0.0438(9) Uani 1 1 d . .
C10B C 0.3108(4) 0.0559(2) 0.55970(16) 0.0473(9) Uani 1 1 d . .
H10C H 0.2346 0.0317 0.5605 0.057 Uiso 1 1 calc R U
C11B C 0.3407(4) 0.0889(2) 0.52053(16) 0.0498(10) Uani 1 1 d . .
C12B C 0.4556(5) 0.1231(3) 0.52032(19) 0.0614(12) Uani 1 1 d . .
H12C H 0.4794 0.1467 0.4938 0.074 Uiso 1 1 calc R U
C13B C 0.5338(4) 0.1232(3) 0.55722(19) 0.0595(12) Uani 1 1 d . .
H13C H 0.6105 0.1466 0.5558 0.071 Uiso 1 1 calc R U
C14B C 0.5025(4) 0.0894(2) 0.59699(16) 0.0489(10) Uani 1 1 d . .
C15B C 0.0675(4) -0.0702(2) 0.68904(16) 0.0515(10) Uani 1 1 d . .
C16B C 0.0041(6) -0.0353(4) 0.7281(3) 0.092(2) Uani 1 1 d . .
H16G H 0.0553 -0.0405 0.7555 0.137 Uiso 1 1 calc R U
H16H H -0.0093 0.0161 0.7218 0.137 Uiso 1 1 calc R U
H16I H -0.0746 -0.0590 0.7321 0.137 Uiso 1 1 calc R U
C17B C 0.0861(6) -0.1497(3) 0.6999(3) 0.0827(18) Uani 1 1 d . .
H17G H 0.1376 -0.1544 0.7273 0.124 Uiso 1 1 calc R U
H17H H 0.0069 -0.1725 0.7043 0.124 Uiso 1 1 calc R U
H17I H 0.1259 -0.1734 0.6751 0.124 Uiso 1 1 calc R U
C18B C -0.0109(6) -0.0622(5) 0.6473(2) 0.100(2) Uani 1 1 d . .
H18G H -0.0224 -0.0108 0.6405 0.149 Uiso 1 1 calc R U
H18H H 0.0286 -0.0857 0.6223 0.149 Uiso 1 1 calc R U
H18I H -0.0904 -0.0847 0.6515 0.149 Uiso 1 1 calc R U
C19B C 0.2556(5) 0.0923(3) 0.47889(17) 0.0581(12) Uani 1 1 d . .
C20B C 0.1426(6) 0.0451(4) 0.4834(2) 0.0808(18) Uani 1 1 d . .
H20G H 0.0906 0.0488 0.4560 0.121 Uiso 1 1 calc R U
H20H H 0.1676 -0.0053 0.4879 0.121 Uiso 1 1 calc R U
H20I H 0.0971 0.0614 0.5090 0.121 Uiso 1 1 calc R U
C21B C 0.3246(6) 0.0683(4) 0.4381(2) 0.0791(17) Uani 1 1 d . .
H21G H 0.2701 0.0705 0.4113 0.119 Uiso 1 1 calc R U
H21H H 0.3944 0.1004 0.4342 0.119 Uiso 1 1 calc R U
H21I H 0.3536 0.0187 0.4425 0.119 Uiso 1 1 calc R U
C22B C 0.2134(5) 0.1703(3) 0.4722(2) 0.0682(14) Uani 1 1 d . .
H22G H 0.1586 0.1734 0.4456 0.102 Uiso 1 1 calc R U
H22H H 0.1701 0.1862 0.4985 0.102 Uiso 1 1 calc R U
H22I H 0.2844 0.2014 0.4683 0.102 Uiso 1 1 calc R U

loop_
_atom_site_aniso_label
_atom_site_aniso_U_11
_atom_site_aniso_U_22
_atom_site_aniso_U_33
_atom_site_aniso_U_23
_atom_site_aniso_U_13
_atom_site_aniso_U_12
Br1 0.0357(2) 0.0665(3) 0.0661(3) 0.0054(2) 0.00428(19) -0.00688(18)
Br2 0.0367(2) 0.0643(3) 0.0664(3) -0.0081(2) -0.00092(19) 0.00739(18)
C1 0.041(2) 0.058(2) 0.040(2) -0.0009(18) 0.0028(17) -0.0027(18)
C2 0.038(2) 0.055(2) 0.044(2) -0.0051(18) 0.0028(17) 0.0025(17)
C3 0.0353(19) 0.052(2) 0.040(2) -0.0017(17) 0.0023(16) 0.0009(16)
C4 0.038(2) 0.048(2) 0.055(3) -0.0004(19) -0.0023(18) 0.0068(17)
C5 0.046(2) 0.045(2) 0.054(3) -0.0026(18) 0.0025(19) 0.0024(17)
C6 0.041(2) 0.047(2) 0.047(2) -0.0026(17) 0.0028(17) -0.0021(17)
C7 0.0342(19) 0.047(2) 0.050(2) -0.0022(18) 0.0043(16) 0.0020(16)
C8 0.0368(19) 0.046(2) 0.037(2) -0.0013(16) 0.0004(15) 0.0002(15)
C9 0.0366(19) 0.048(2) 0.038(2) -0.0001(16) -0.0002(15) -0.0007(16)
C10 0.038(2) 0.048(2) 0.045(2) 0.0010(17) 0.0040(17) -0.0023(16)
C11 0.036(2) 0.048(2) 0.048(2) 0.0027(18) 0.0032(17) -0.0016(16)
C12 0.046(2) 0.045(2) 0.063(3) 0.006(2) 0.005(2) -0.0054(18)
C13 0.036(2) 0.052(2) 0.060(3) 0.005(2) 0.0055(18) -0.0053(17)
C14 0.037(2) 0.051(2) 0.041(2) 0.0001(17) 0.0020(16) -0.0031(16)
C15 0.040(2) 0.047(2) 0.065(3) -0.006(2) 0.0034(19) -0.0027(17)
C16 0.066(3) 0.058(3) 0.085(4) 0.002(3) 0.014(3) -0.013(2)
C17 0.049(3) 0.068(3) 0.077(4) -0.016(3) -0.002(2) -0.006(2)
C18 0.039(2) 0.058(3) 0.124(5) -0.019(3) 0.013(3) -0.004(2)
C19 0.039(2) 0.048(2) 0.065(3) 0.009(2) 0.0019(19) 0.0020(17)
C20 0.035(2) 0.059(3) 0.130(6) 0.022(3) 0.007(3) 0.003(2)
C21 0.052(3) 0.061(3) 0.077(4) 0.020(3) 0.004(2) 0.006(2)
C22 0.063(3) 0.075(3) 0.073(4) 0.002(3) 0.007(3) 0.020(3)
Br1A 0.0576(3) 0.1014(4) 0.0582(3) -0.0024(3) -0.0140(2) 0.0037(3)
Br2A 0.0528(3) 0.0784(3) 0.0720(4) 0.0067(3) -0.0037(2) 0.0172(2)
C1A 0.049(2) 0.063(3) 0.049(3) 0.007(2) -0.0010(19) -0.003(2)
C2A 0.044(2) 0.053(2) 0.052(3) 0.006(2) 0.0021(18) 0.0009(18)
C3A 0.040(2) 0.050(2) 0.049(2) 0.0053(18) 0.0020(17) -0.0025(17)
C4A 0.043(2) 0.049(2) 0.061(3) -0.003(2) 0.0055(19) 0.0017(18)
C5A 0.052(3) 0.049(2) 0.059(3) -0.010(2) 0.009(2) 0.0023(19)
C6A 0.045(2) 0.047(2) 0.049(2) -0.0021(18) 0.0012(18) -0.0074(17)
C7A 0.039(2) 0.050(2) 0.045(2) 0.0003(18) 0.0037(17) 0.0000(17)
C8A 0.043(2) 0.043(2) 0.042(2) 0.0026(16) 0.0048(17) 0.0011(16)
C9A 0.048(2) 0.042(2) 0.041(2) 0.0023(16) 0.0046(17) -0.0023(16)
C10A 0.045(2) 0.059(2) 0.040(2) 0.0006(18) -0.0006(17) 0.0011(18)
C11A 0.055(3) 0.060(3) 0.044(2) 0.002(2) 0.004(2) 0.003(2)
C12A 0.072(3) 0.072(3) 0.046(3) -0.012(2) 0.003(2) 0.005(3)
C13A 0.057(3) 0.082(3) 0.047(3) -0.009(2) -0.003(2) 0.003(2)
C14A 0.047(2) 0.055(2) 0.046(2) 0.0048(19) -0.0004(18) -0.0003(18)
C15A 0.048(2) 0.069(3) 0.044(2) -0.008(2) -0.0025(19) -0.002(2)
C16A 0.094(5) 0.139(6) 0.051(4) 0.006(4) -0.002(3) -0.019(4)
C17A 0.074(4) 0.073(3) 0.088(4) -0.023(3) -0.020(3) -0.006(3)
C18A 0.069(3) 0.097(4) 0.064(4) -0.019(3) -0.025(3) 0.021(3)
C19A 0.069(3) 0.069(3) 0.049(3) -0.003(2) 0.009(2) 0.014(2)
C20A 0.116(6) 0.182(8) 0.058(4) -0.008(4) -0.009(4) 0.094(6)
C21A 0.061(3) 0.102(5) 0.090(5) 0.015(4) 0.015(3) 0.002(3)
C22A 0.094(5) 0.071(4) 0.115(6) -0.003(4) 0.024(4) 0.018(3)
Br1B 0.0470(3) 0.0721(3) 0.0857(4) 0.0014(3) -0.0023(2) -0.0143(2)
Br2B 0.0620(3) 0.0811(4) 0.0631(3) -0.0042(3) -0.0160(2) -0.0118(2)
C1B 0.051(2) 0.045(2) 0.059(3) -0.0020(19) -0.001(2) -0.0032(18)
C2B 0.049(2) 0.046(2) 0.061(3) -0.007(2) -0.007(2) -0.0026(18)
C3B 0.050(2) 0.047(2) 0.046(2) -0.0005(18) -0.0014(18) 0.0008(18)
C4B 0.065(3) 0.058(3) 0.047(3) 0.004(2) -0.006(2) -0.007(2)
C5B 0.067(3) 0.059(3) 0.045(3) 0.002(2) 0.005(2) -0.008(2)
C6B 0.049(2) 0.044(2) 0.043(2) -0.0011(17) 0.0039(18) 0.0014(17)
C7B 0.047(2) 0.042(2) 0.043(2) -0.0027(17) 0.0005(17) -0.0021(16)
C8B 0.042(2) 0.040(2) 0.047(2) -0.0023(17) 0.0024(17) 0.0014(16)
C9B 0.045(2) 0.042(2) 0.044(2) -0.0005(17) 0.0021(17) 0.0023(16)
C10B 0.045(2) 0.044(2) 0.053(3) 0.0009(18) 0.0062(19) -0.0017(17)
C11B 0.044(2) 0.054(2) 0.052(3) 0.003(2) 0.0017(19) -0.0005(18)
C12B 0.058(3) 0.065(3) 0.062(3) 0.016(2) 0.007(2) -0.007(2)
C13B 0.047(2) 0.062(3) 0.071(3) 0.015(2) 0.006(2) -0.009(2)
C14B 0.043(2) 0.048(2) 0.056(3) 0.0014(19) 0.0024(19) -0.0013(17)
C15B 0.056(3) 0.050(2) 0.049(3) -0.0003(19) 0.012(2) -0.0018(19)
C16B 0.086(4) 0.091(4) 0.101(5) -0.020(4) 0.039(4) -0.015(4)
C17B 0.080(4) 0.064(3) 0.104(5) 0.006(3) 0.007(4) -0.014(3)
C18B 0.060(4) 0.156(7) 0.082(5) 0.033(4) -0.006(3) -0.038(4)
C19B 0.061(3) 0.060(3) 0.053(3) 0.010(2) 0.003(2) -0.003(2)
C20B 0.079(4) 0.097(4) 0.065(4) 0.023(3) -0.020(3) -0.029(3)
C21B 0.092(4) 0.095(4) 0.051(3) -0.001(3) 0.006(3) 0.015(3)
C22B 0.055(3) 0.079(3) 0.071(4) 0.019(3) 0.003(2) 0.008(2)

loop_
_atom_type_symbol
_atom_type_description
_atom_type_scat_dispersion_real
_atom_type_scat_dispersion_imag
_atom_type_scat_source
C C 0.0033 0.0016 'International Tables Vol C Tables 4.2.6.8 and 6.1.1.4'
H H 0.0000 0.0000 'International Tables Vol C Tables 4.2.6.8 and 6.1.1.4'
Br Br -0.2901 2.4595 'International Tables Vol C Tables 4.2.6.8 and 6.1.1.4'

loop_
_geom_angle_atom_site_label_1
_geom_angle_atom_site_label_2
_geom_angle_atom_site_label_3
_geom_angle
C2 C1 C14 121.0(4)
C2 C1 Br1 121.0(3)
C14 C1 Br1 118.0(3)
C1 C2 C3 121.2(4)
C1 C2 Br2 120.3(3)
C3 C2 Br2 118.4(3)
C4 C3 C8 118.6(4)
C4 C3 C2 122.2(4)
C8 C3 C2 119.1(4)
C5 C4 C3 120.9(4)
C5 C4 H4A 119.6
C3 C4 H4A 119.6
C4 C5 C6 121.7(4)
C4 C5 H5A 119.2
C6 C5 H5A 119.2
C7 C6 C5 117.3(4)
C7 C6 C15 122.8(4)
C5 C6 C15 119.9(4)
C6 C7 C8 123.0(4)
C6 C7 H7A 118.5
C8 C7 H7A 118.5
C7 C8 C3 118.4(4)
C7 C8 C9 122.3(4)
C3 C8 C9 119.3(4)
C14 C9 C10 118.0(4)
C14 C9 C8 119.9(4)
C10 C9 C8 122.0(4)
C11 C10 C9 122.8(4)
C11 C10 H10A 118.6
C9 C10 H10A 118.6
C10 C11 C12 117.5(4)
C10 C11 C19 122.9(4)
C12 C11 C19 119.6(4)
C13 C12 C11 121.5(4)
C13 C12 H12A 119.2
C11 C12 H12A 119.2
C12 C13 C14 121.0(4)
C12 C13 H13A 119.5
C14 C13 H13A 119.5
C13 C14 C9 119.1(4)
C13 C14 C1 122.1(4)
C9 C14 C1 118.8(4)
C18 C15 C17 108.7(4)
C18 C15 C6 112.4(4)
C17 C15 C6 108.8(4)
C18 C15 C16 108.3(4)
C17 C15 C16 109.0(4)
C6 C15 C16 109.7(4)
C15 C16 H16A 109.5
C15 C16 H16B 109.5
H16A C16 H16B 109.5
C15 C16 H16C 109.5
H16A C16 H16C 109.5
H16B C16 H16C 109.5
C15 C17 H17A 109.5
C15 C17 H17B 109.5
H17A C17 H17B 109.5
C15 C17 H17C 109.5
H17A C17 H17C 109.5
H17B C17 H17C 109.5
C15 C18 H18A 109.5
C15 C18 H18B 109.5
H18A C18 H18B 109.5
C15 C18 H18C 109.5
H18A C18 H18C 109.5
H18B C18 H18C 109.5
C11 C19 C20 112.0(4)
C11 C19 C21 110.2(4)
C20 C19 C21 108.0(4)
C11 C19 C22 107.9(4)
C20 C19 C22 108.4(5)
C21 C19 C22 110.2(4)
C19 C20 H20A 109.5
C19 C20 H20B 109.5
H20A C20 H20B 109.5
C19 C20 H20C 109.5
H20A C20 H20C 109.5
H20B C20 H20C 109.5
C19 C21 H21A 109.5
C19 C21 H21B 109.5
H21A C21 H21B 109.5
C19 C21 H21C 109.5
H21A C21 H21C 109.5
H21B C21 H21C 109.5
C19 C22 H22A 109.5
C19 C22 H22B 109.5
H22A C22 H22B 109.5
C19 C22 H22C 109.5
H22A C22 H22C 109.5
H22B C22 H22C 109.5
C2A C1A C14A 121.9(4)
C2A C1A Br1A 120.2(4)
C14A C1A Br1A 117.9(4)
C1A C2A C3A 120.9(4)
C1A C2A Br2A 120.9(4)
C3A C2A Br2A 118.2(3)
C8A C3A C4A 118.7(4)
C8A C3A C2A 119.1(4)
C4A C3A C2A 122.2(4)
C5A C4A C3A 120.7(4)
C5A C4A H4AA 119.6
C3A C4A H4AA 119.6
C4A C5A C6A 121.6(4)
C4A C5A H5AA 119.2
C6A C5A H5AA 119.2
C7A C6A C5A 117.2(4)
C7A C6A C15A 122.9(4)
C5A C6A C15A 119.8(4)
C6A C7A C8A 123.2(4)
C6A C7A H7AA 118.4
C8A C7A H7AA 118.4
C7A C8A C3A 118.4(4)
C7A C8A C9A 122.1(4)
C3A C8A C9A 119.5(4)
C14A C9A C10A 118.0(4)
C14A C9A C8A 120.1(4)
C10A C9A C8A 121.9(4)
C11A C10A C9A 123.3(4)
C11A C10A H10B 118.4
C9A C10A H10B 118.4
C10A C11A C12A 116.7(4)
C10A C11A C19A 122.7(4)
C12A C11A C19A 120.5(4)
C13A C12A C11A 122.0(5)
C13A C12A H12B 119.0
C11A C12A H12B 119.0
C12A C13A C14A 121.4(5)
C12A C13A H13B 119.3
C14A C13A H13B 119.3
C9A C14A C13A 118.6(4)
C9A C14A C1A 118.3(4)
C13A C14A C1A 123.1(4)
C17A C15A C6A 110.3(4)
C17A C15A C18A 107.9(4)
C6A C15A C18A 112.1(4)
C17A C15A C16A 108.9(5)
C6A C15A C16A 108.1(4)
C18A C15A C16A 109.5(5)
C15A C16A H16D 109.5
C15A C16A H16E 109.5
H16D C16A H16E 109.5
C15A C16A H16F 109.5
H16D C16A H16F 109.5
H16E C16A H16F 109.5
C15A C17A H17D 109.5
C15A C17A H17E 109.5
H17D C17A H17E 109.5
C15A C17A H17F 109.5
H17D C17A H17F 109.5
H17E C17A H17F 109.5
C15A C18A H18D 109.5
C15A C18A H18E 109.5
H18D C18A H18E 109.5
C15A C18A H18F 109.5
H18D C18A H18F 109.5
H18E C18A H18F 109.5
C20A C19A C22A 109.8(6)
C20A C19A C21A 109.3(6)
C22A C19A C21A 107.9(5)
C20A C19A C11A 112.0(4)
C22A C19A C11A 109.7(5)
C21A C19A C11A 108.1(4)
C19A C20A H20D 109.5
C19A C20A H20E 109.5
H20D C20A H20E 109.5
C19A C20A H20F 109.5
H20D C20A H20F 109.5
H20E C20A H20F 109.5
C19A C21A H21D 109.5
C19A C21A H21E 109.5
H21D C21A H21E 109.5
C19A C21A H21F 109.5
H21D C21A H21F 109.5
H21E C21A H21F 109.5
C19A C22A H22D 109.5
C19A C22A H22E 109.5
H22D C22A H22E 109.5
C19A C22A H22F 109.5
H22D C22A H22F 109.5
H22E C22A H22F 109.5
C2B C1B C14B 121.5(4)
C2B C1B Br1B 120.9(4)
C14B C1B Br1B 117.6(3)
C1B C2B C3B 121.3(4)
C1B C2B Br2B 120.5(4)
C3B C2B Br2B 118.2(4)
C8B C3B C4B 118.6(4)
C8B C3B C2B 119.1(4)
C4B C3B C2B 122.3(4)
C5B C4B C3B 121.3(5)
C5B C4B H4BA 119.4
C3B C4B H4BA 119.4
C4B C5B C6B 121.4(4)
C4B C5B H5BA 119.3
C6B C5B H5BA 119.3
C7B C6B C5B 117.4(4)
C7B C6B C15B 123.3(4)
C5B C6B C15B 119.3(4)
C6B C7B C8B 122.8(4)
C6B C7B H7BA 118.6
C8B C7B H7BA 118.6
C3B C8B C7B 118.5(4)
C3B C8B C9B 119.6(4)
C7B C8B C9B 121.8(4)
C14B C9B C10B 117.9(4)
C14B C9B C8B 120.0(4)
C10B C9B C8B 122.1(4)
C11B C10B C9B 123.6(4)
C11B C10B H10C 118.2
C9B C10B H10C 118.2
C10B C11B C12B 116.6(4)
C10B C11B C19B 123.7(4)
C12B C11B C19B 119.7(4)
C13B C12B C11B 121.9(5)
C13B C12B H12C 119.1
C11B C12B H12C 119.1
C12B C13B C14B 121.1(4)
C12B C13B H13C 119.5
C14B C13B H13C 119.5
C13B C14B C9B 119.0(4)
C13B C14B C1B 122.7(4)
C9B C14B C1B 118.3(4)
C18B C15B C17B 110.0(5)
C18B C15B C16B 109.4(5)
C17B C15B C16B 108.0(5)
C18B C15B C6B 111.9(4)
C17B C15B C6B 108.2(4)
C16B C15B C6B 109.3(4)
C15B C16B H16G 109.5
C15B C16B H16H 109.5
H16G C16B H16H 109.5
C15B C16B H16I 109.5
H16G C16B H16I 109.5
H16H C16B H16I 109.5
C15B C17B H17G 109.5
C15B C17B H17H 109.5
H17G C17B H17H 109.5
C15B C17B H17I 109.5
H17G C17B H17I 109.5
H17H C17B H17I 109.5
C15B C18B H18G 109.5
C15B C18B H18H 109.5
H18G C18B H18H 109.5
C15B C18B H18I 109.5
H18G C18B H18I 109.5
H18H C18B H18I 109.5
C11B C19B C22B 108.5(4)
C11B C19B C20B 112.1(4)
C22B C19B C20B 108.1(5)
C11B C19B C21B 109.4(4)
C22B C19B C21B 109.2(4)
C20B C19B C21B 109.5(5)
C19B C20B H20G 109.5
C19B C20B H20H 109.5
H20G C20B H20H 109.5
C19B C20B H20I 109.5
H20G C20B H20I 109.5
H20H C20B H20I 109.5
C19B C21B H21G 109.5
C19B C21B H21H 109.5
H21G C21B H21H 109.5
C19B C21B H21I 109.5
H21G C21B H21I 109.5
H21H C21B H21I 109.5
C19B C22B H22G 109.5
C19B C22B H22H 109.5
H22G C22B H22H 109.5
C19B C22B H22I 109.5
H22G C22B H22I 109.5
H22H C22B H22I 109.5

loop_
_geom_bond_atom_site_label_1
_geom_bond_atom_site_label_2
_geom_bond_distance
Br1 C1 1.890(4)
Br2 C2 1.886(4)
C1 C2 1.359(6)
C1 C14 1.450(6)
C2 C3 1.436(6)
C3 C4 1.408(6)
C3 C8 1.417(5)
C4 C5 1.371(6)
C4 H4A 0.9500
C5 C6 1.406(6)
C5 H5A 0.9500
C6 C7 1.378(6)
C6 C15 1.528(6)
C7 C8 1.406(5)
C7 H7A 0.9500
C8 C9 1.456(6)
C9 C14 1.410(5)
C9 C10 1.420(6)
C10 C11 1.377(6)
C10 H10A 0.9500
C11 C12 1.410(6)
C11 C19 1.527(6)
C12 C13 1.368(6)
C12 H12A 0.9500
C13 C14 1.406(6)
C13 H13A 0.9500
C15 C18 1.525(6)
C15 C17 1.527(7)
C15 C16 1.535(7)
C16 H16A 0.9800
C16 H16B 0.9800
C16 H16C 0.9800
C17 H17A 0.9800
C17 H17B 0.9800
C17 H17C 0.9800
C18 H18A 0.9800
C18 H18B 0.9800
C18 H18C 0.9800
C19 C20 1.529(6)
C19 C21 1.533(7)
C19 C22 1.536(8)
C20 H20A 0.9800
C20 H20B 0.9800
C20 H20C 0.9800
C21 H21A 0.9800
C21 H21B 0.9800
C21 H21C 0.9800
C22 H22A 0.9800
C22 H22B 0.9800
C22 H22C 0.9800
Br1A C1A 1.890(5)
Br2A C2A 1.893(4)
C1A C2A 1.353(7)
C1A C14A 1.446(6)
C2A C3A 1.441(6)
C3A C8A 1.413(6)
C3A C4A 1.415(6)
C4A C5A 1.371(7)
C4A H4AA 0.9500
C5A C6A 1.412(6)
C5A H5AA 0.9500
C6A C7A 1.381(6)
C6A C15A 1.525(6)
C7A C8A 1.405(6)
C7A H7AA 0.9500
C8A C9A 1.455(6)
C9A C14A 1.409(6)
C9A C10A 1.420(6)
C10A C11A 1.385(6)
C10A H10B 0.9500
C11A C12A 1.408(7)
C11A C19A 1.532(7)
C12A C13A 1.359(7)
C12A H12B 0.9500
C13A C14A 1.414(7)
C13A H13B 0.9500
C15A C17A 1.521(7)
C15A C18A 1.526(7)
C15A C16A 1.540(8)
C16A H16D 0.9800
C16A H16E 0.9800
C16A H16F 0.9800
C17A H17D 0.9800
C17A H17E 0.9800
C17A H17F 0.9800
C18A H18D 0.9800
C18A H18E 0.9800
C18A H18F 0.9800
C19A C20A 1.501(9)
C19A C22A 1.522(8)
C19A C21A 1.527(8)
C20A H20D 0.9800
C20A H20E 0.9800
C20A H20F 0.9800
C21A H21D 0.9800
C21A H21E 0.9800
C21A H21F 0.9800
C22A H22D 0.9800
C22A H22E 0.9800
C22A H22F 0.9800
Br1B C1B 1.894(5)
Br2B C2B 1.896(5)
C1B C2B 1.355(7)
C1B C14B 1.441(7)
C2B C3B 1.440(6)
C3B C8B 1.398(6)
C3B C4B 1.421(7)
C4B C5B 1.357(7)
C4B H4BA 0.9500
C5B C6B 1.409(7)
C5B H5BA 0.9500
C6B C7B 1.379(6)
C6B C15B 1.539(6)
C7B C8B 1.415(6)
C7B H7BA 0.9500
C8B C9B 1.460(6)
C9B C14B 1.410(6)
C9B C10B 1.417(6)
C10B C11B 1.372(6)
C10B H10C 0.9500
C11B C12B 1.412(7)
C11B C19B 1.527(7)
C12B C13B 1.370(7)
C12B H12C 0.9500
C13B C14B 1.399(7)
C13B H13C 0.9500
C15B C18B 1.496(8)
C15B C17B 1.520(7)
C15B C16B 1.527(7)
C16B H16G 0.9800
C16B H16H 0.9800
C16B H16I 0.9800
C17B H17G 0.9800
C17B H17H 0.9800
C17B H17I 0.9800
C18B H18G 0.9800
C18B H18H 0.9800
C18B H18I 0.9800
C19B C22B 1.528(7)
C19B C20B 1.528(7)
C19B C21B 1.529(8)
C20B H20G 0.9800
C20B H20H 0.9800
C20B H20I 0.9800
C21B H21G 0.9800
C21B H21H 0.9800
C21B H21I 0.9800
C22B H22G 0.9800
C22B H22H 0.9800
C22B H22I 0.9800

loop_
_geom_torsion_atom_site_label_1
_geom_torsion_atom_site_label_2
_geom_torsion_atom_site_label_3
_geom_torsion_atom_site_label_4
_geom_torsion
C14 C1 C2 C3 6.1(6)
Br1 C1 C2 C3 -174.8(3)
C14 C1 C2 Br2 -175.7(3)
Br1 C1 C2 Br2 3.5(5)
C1 C2 C3 C4 170.1(4)
Br2 C2 C3 C4 -8.2(6)
C1 C2 C3 C8 -9.6(6)
Br2 C2 C3 C8 172.1(3)
C8 C3 C4 C5 0.0(7)
C2 C3 C4 C5 -179.7(4)
C3 C4 C5 C6 -2.0(7)
C4 C5 C6 C7 1.5(7)
C4 C5 C6 C15 179.8(4)
C5 C6 C7 C8 1.0(7)
C15 C6 C7 C8 -177.3(4)
C6 C7 C8 C3 -2.9(6)
C6 C7 C8 C9 173.5(4)
C4 C3 C8 C7 2.4(6)
C2 C3 C8 C7 -177.9(4)
C4 C3 C8 C9 -174.1(4)
C2 C3 C8 C9 5.6(6)
C7 C8 C9 C14 -174.7(4)
C3 C8 C9 C14 1.6(6)
C7 C8 C9 C10 2.4(6)
C3 C8 C9 C10 178.8(4)
C14 C9 C10 C11 1.9(6)
C8 C9 C10 C11 -175.3(4)
C9 C10 C11 C12 -0.7(7)
C9 C10 C11 C19 -179.1(4)
C10 C11 C12 C13 -0.1(7)
C19 C11 C12 C13 178.4(5)
C11 C12 C13 C14 -0.3(8)
C12 C13 C14 C9 1.4(7)
C12 C13 C14 C1 -178.3(4)
C10 C9 C14 C13 -2.1(6)
C8 C9 C14 C13 175.1(4)
C10 C9 C14 C1 177.6(4)
C8 C9 C14 C1 -5.2(6)
C2 C1 C14 C13 -178.9(4)
Br1 C1 C14 C13 1.9(6)
C2 C1 C14 C9 1.4(6)
Br1 C1 C14 C9 -177.8(3)
C7 C6 C15 C18 -5.0(7)
C5 C6 C15 C18 176.8(5)
C7 C6 C15 C17 115.4(5)
C5 C6 C15 C17 -62.8(6)
C7 C6 C15 C16 -125.5(5)
C5 C6 C15 C16 56.3(6)
C10 C11 C19 C20 -11.8(7)
C12 C11 C19 C20 169.8(5)
C10 C11 C19 C21 -132.1(5)
C12 C11 C19 C21 49.5(6)
C10 C11 C19 C22 107.4(5)
C12 C11 C19 C22 -70.9(5)
C14A C1A C2A C3A -4.2(7)
Br1A C1A C2A C3A 175.7(3)
C14A C1A C2A Br2A 176.4(3)
Br1A C1A C2A Br2A -3.6(5)
C1A C2A C3A C8A 0.3(6)
Br2A C2A C3A C8A 179.6(3)
C1A C2A C3A C4A -179.1(4)
Br2A C2A C3A C4A 0.3(6)
C8A C3A C4A C5A -3.3(6)
C2A C3A C4A C5A 176.0(4)
C3A C4A C5A C6A 2.5(7)
C4A C5A C6A C7A -0.4(7)
C4A C5A C6A C15A -178.0(4)
C5A C6A C7A C8A -1.0(6)
C15A C6A C7A C8A 176.5(4)
C6A C7A C8A C3A 0.2(6)
C6A C7A C8A C9A 179.7(4)
C4A C3A C8A C7A 2.0(6)
C2A C3A C8A C7A -177.4(4)
C4A C3A C8A C9A -177.6(4)
C2A C3A C8A C9A 3.1(6)
C7A C8A C9A C14A 178.0(4)
C3A C8A C9A C14A -2.5(6)
C7A C8A C9A C10A -3.8(6)
C3A C8A C9A C10A 175.7(4)
C14A C9A C10A C11A 1.1(7)
C8A C9A C10A C11A -177.2(4)
C9A C10A C11A C12A -0.2(7)
C9A C10A C11A C19A 176.3(4)
C10A C11A C12A C13A -1.3(8)
C19A C11A C12A C13A -177.8(5)
C11A C12A C13A C14A 1.8(9)
C10A C9A C14A C13A -0.5(6)
C8A C9A C14A C13A 177.8(4)
C10A C9A C14A C1A -179.6(4)
C8A C9A C14A C1A -1.2(6)
C12A C13A C14A C9A -0.9(8)
C12A C13A C14A C1A 178.1(5)
C2A C1A C14A C9A 4.7(7)
Br1A C1A C14A C9A -175.2(3)
C2A C1A C14A C13A -174.3(5)
Br1A C1A C14A C13A 5.8(6)
C7A C6A C15A C17A 131.7(5)
C5A C6A C15A C17A -50.9(6)
C7A C6A C15A C18A 11.4(7)
C5A C6A C15A C18A -171.1(5)
C7A C6A C15A C16A -109.4(5)
C5A C6A C15A C16A 68.1(6)
C10A C11A C19A C20A 15.0(8)
C12A C11A C19A C20A -168.6(6)
C10A C11A C19A C22A 137.2(5)
C12A C11A C19A C22A -46.5(7)
C10A C11A C19A C21A -105.4(6)
C12A C11A C19A C21A 71.0(7)
C14B C1B C2B C3B 2.1(7)
Br1B C1B C2B C3B -177.7(3)
C14B C1B C2B Br2B -177.3(3)
Br1B C1B C2B Br2B 3.0(5)
C1B C2B C3B C8B 1.2(7)
Br2B C2B C3B C8B -179.4(3)
C1B C2B C3B C4B -179.1(4)
Br2B C2B C3B C4B 0.3(6)
C8B C3B C4B C5B 0.1(7)
C2B C3B C4B C5B -179.6(5)
C3B C4B C5B C6B -1.0(8)
C4B C5B C6B C7B 1.3(7)
C4B C5B C6B C15B -179.8(4)
C5B C6B C7B C8B -0.9(6)
C15B C6B C7B C8B -179.7(4)
C4B C3B C8B C7B 0.4(6)
C2B C3B C8B C7B -180.0(4)
C4B C3B C8B C9B 178.2(4)
C2B C3B C8B C9B -2.2(6)
C6B C7B C8B C3B 0.0(6)
C6B C7B C8B C9B -177.7(4)
C3B C8B C9B C14B -0.2(6)
C7B C8B C9B C14B 177.5(4)
C3B C8B C9B C10B -178.6(4)
C7B C8B C9B C10B -0.8(6)
C14B C9B C10B C11B -2.5(6)
C8B C9B C10B C11B 175.9(4)
C9B C10B C11B C12B 1.2(7)
C9B C10B C11B C19B -176.7(4)
C10B C11B C12B C13B 0.2(7)
C19B C11B C12B C13B 178.2(5)
C11B C12B C13B C14B -0.2(8)
C12B C13B C14B C9B -1.1(7)
C12B C13B C14B C1B 179.4(5)
C10B C9B C14B C13B 2.4(6)
C8B C9B C14B C13B -176.1(4)
C10B C9B C14B C1B -178.2(4)
C8B C9B C14B C1B 3.4(6)
C2B C1B C14B C13B 175.0(5)
Br1B C1B C14B C13B -5.2(6)
C2B C1B C14B C9B -4.4(7)
Br1B C1B C14B C9B 175.4(3)
C7B C6B C15B C18B -6.7(7)
C5B C6B C15B C18B 174.5(5)
C7B C6B C15B C17B 114.7(5)
C5B C6B C15B C17B -64.1(6)
C7B C6B C15B C16B -128.0(5)
C5B C6B C15B C16B 53.2(6)
C10B C11B C19B C22B 110.4(5)
C12B C11B C19B C22B -67.5(6)
C10B C11B C19B C20B -8.9(7)
C12B C11B C19B C20B 173.2(5)
C10B C11B C19B C21B -130.6(5)
C12B C11B C19B C21B 51.6(6)
